data_9002641
loop_
_publ_author_name
'Hertweck, B.'
'Giester, G.'
'Libowitzky, E.'

_publ_section_title
;The crystal structures of the low-temperature phases of leonite-type
 compounds, K2Me(SO4)2.4H2O (Me=Mg,Mn,Fe) Sample: K2Mn(SO4)2.4H2O, T = 110 K
;
_journal_name_full 'American Mineralogist'
_journal_page_first 1282
_journal_page_last 1292
_journal_volume 86
_journal_year 2001
_chemical_formula_structural K2Mg(SO4)2*4(H2O)
_chemical_formula_sum 'H8 K2 Mn O12 S2'
_chemical_name_mineral Leonite
_space_group_IT_number 14
_symmetry_space_group_name_Hall '-P 2yab'
_symmetry_space_group_name_H-M 'P 1 21/a 1'
_cell_angle_alpha 90
_cell_angle_beta 95.02
_cell_angle_gamma 90
_cell_formula_units_Z 4
_cell_length_a 12.031
_cell_length_b 9.531
_cell_length_c 9.902
_cell_volume 1131.082
_database_code_amcsd 0002730
_diffrn_ambient_temperature 110
_exptl_crystal_density_diffrn 2.333
_cod_original_formula_sum 'K2 Mn S2 O12 H8'
_cod_database_code 9002641

loop_
_space_group_symop_operation_xyz
x,y,z
1/2+x,1/2-y,z
1/2-x,1/2+y,-z
-x,-y,-z

loop_
_atom_site_label
_atom_site_fract_x
_atom_site_fract_y
_atom_site_fract_z
_atom_site_U_iso_or_equiv
_atom_site_type_symbol
_atom_site_attached_hydrogens
K1 0.16965 0.26768 0.23973 0.00960 K 0
K2 0.16992 -0.25782 0.25852 0.00930 K 0
Mn1 0.00000 0.00000 0.00000 0.00590 Mn 0
Mn2 0.00000 0.50000 0.50000 0.00570 Mn 0
S1 0.20732 0.50477 -0.04519 0.00590 S 0
S2 0.21252 -0.00747 -0.48027 0.00570 S 0
O1A -0.15340 0.37240 0.11630 0.01030 O 0
O1B 0.16330 0.37390 -0.11120 0.01120 O 0
O2A 0.14930 0.09080 -0.40020 0.01020 O 0
O2B 0.17910 -0.15280 -0.45450 0.01100 O 0
O3 0.17250 0.01270 0.06110 0.01490 O 0
O4 0.18530 0.50620 0.09730 0.01250 O 0
O5 0.16740 0.50890 0.43420 0.00900 O 0
O6 0.19310 0.02270 0.37410 0.01080 O 0
Ow1A -0.03420 0.33160 0.35370 0.00940 O 0
Ow1B 0.04310 0.33470 -0.35160 0.00960 O 0
Ow2 -0.00510 0.22790 -0.01310 0.01450 O 0
Ow3 0.01110 -0.01030 -0.21980 0.01330 O 0
H1A -0.07000 0.27100 0.38700 0.02000 H 0
H2A -0.07400 0.35100 0.27500 0.02900 H 0
H1B 0.07400 0.26500 -0.38000 0.02100 H 0
H2B 0.08100 0.35200 -0.27900 0.03200 H 0
H3A -0.04900 0.28000 0.02500 0.03100 H 0
H3B 0.04300 0.27400 -0.03700 0.03400 H 0
H4 0.06000 0.00800 -0.26700 0.02600 H 0
H5 -0.04400 -0.01400 -0.27100 0.02300 H 0

loop_
_cod_changelog_entry_id
_cod_changelog_entry_author
_cod_changelog_entry_date
_cod_changelog_entry_text
1
;cod-tools version 3.8.0
Id: cif_guess_AMCSD_atom_types 9581 2023-05-17 12:35:41Z saulius
;
2023-05-18T08:40:25+03:00
;Derived atom types and hydrogen counts
from atom names that follow the AMCSD naming convention
(Wat == water, O-H == hydroxyl).
;

loop_
_cod_related_entry_id
_cod_related_entry_database
_cod_related_entry_code
1 AMCSD 0002730
